data_7231716
loop_
_publ_author_name
'Manna, Utsab'
'Das, Gopal'

_publ_section_title
;
 Halo-phenyl based linear dipodal receptors for entrapment of
 anions/anionic associations within neutral non-cooperative
 self-assemblies
;
_journal_issue 1
_journal_name_full CrystEngComm
_journal_page_first 65
_journal_paper_doi 10.1039/C8CE01558A
_journal_volume 21
_journal_year 2019
_chemical_formula_moiety 'C20 H16 Br2 N4 O2, 2(C16 H36 N), 2(Cl)'
_chemical_formula_sum 'C52 H88 Br2 Cl2 N6 O2'
_chemical_formula_weight 1059.98
_space_group_crystal_system monoclinic
_space_group_IT_number 14
_space_group_name_Hall '-P 2yn'
_space_group_name_H-M_alt 'P 1 21/n 1'
_symmetry_space_group_name_Hall '-P 2yn'
_symmetry_space_group_name_H-M 'P 1 21/n 1'
_atom_sites_solution_hydrogens geom
_audit_creation_method SHELXL-2014/7
_audit_update_record
;
2018-08-05 deposited with the CCDC.
2018-10-29 downloaded from the CCDC.
;
_cell_angle_alpha 90
_cell_angle_beta 98.821(7)
_cell_angle_gamma 90
_cell_formula_units_Z 2
_cell_length_a 9.0143(6)
_cell_length_b 15.6469(17)
_cell_length_c 21.0997(15)
_cell_measurement_reflns_used 1569
_cell_measurement_temperature 298(2)
_cell_measurement_theta_max 19.3300
_cell_measurement_theta_min 3.4920
_cell_volume 2940.8(4)
_computing_cell_refinement 'CrysAlisPro 1.171.38.46 (Rigaku OD, 2015)'
_computing_data_collection 'CrysAlisPro 1.171.38.46 (Rigaku OD, 2015)'
_computing_data_reduction 'CrysAlisPro 1.171.38.46 (Rigaku OD, 2015)'
_computing_molecular_graphics 'SHELXT 2014/5 (Sheldrick, 2014)'
_computing_publication_material 'SHELXT 2014/5 (Sheldrick, 2014)'
_computing_structure_refinement 'SHELXL-2014/7 (Sheldrick, 2014)'
_computing_structure_solution 'SHELXT 2014/5 (Sheldrick, 2014)'
_diffrn_ambient_temperature 298(2)
_diffrn_measured_fraction_theta_full 0.998
_diffrn_measured_fraction_theta_max 0.998
_diffrn_measurement_device_type 'SuperNova, Single source at offset, Eos'
_diffrn_measurement_method '\w scans'
_diffrn_radiation_type MoK\a
_diffrn_radiation_wavelength 0.71073
_diffrn_reflns_av_R_equivalents 0.0795
_diffrn_reflns_av_unetI/netI 0.1203
_diffrn_reflns_Laue_measured_fraction_full 0.998
_diffrn_reflns_Laue_measured_fraction_max 0.998
_diffrn_reflns_limit_h_max 9
_diffrn_reflns_limit_h_min -10
_diffrn_reflns_limit_k_max 8
_diffrn_reflns_limit_k_min -18
_diffrn_reflns_limit_l_max 25
_diffrn_reflns_limit_l_min -25
_diffrn_reflns_number 12250
_diffrn_reflns_point_group_measured_fraction_full 0.998
_diffrn_reflns_point_group_measured_fraction_max 0.998
_diffrn_reflns_theta_full 24.998
_diffrn_reflns_theta_max 24.998
_diffrn_reflns_theta_min 2.926
_diffrn_source 'micro-focus sealed X-ray tube'
_exptl_absorpt_coefficient_mu 1.509
_exptl_absorpt_correction_type multi-scan
_exptl_absorpt_process_details SADABS
_exptl_crystal_colour colourless
_exptl_crystal_density_diffrn 1.197
_exptl_crystal_description plate
_exptl_crystal_F_000 1124.0
_exptl_crystal_size_max 0.29
_exptl_crystal_size_mid 0.25
_exptl_crystal_size_min 0.21
_exptl_transmission_factor_max 0.728
_exptl_transmission_factor_min 0.652
_refine_diff_density_max 0.524
_refine_diff_density_min -0.400
_refine_diff_density_rms 0.067
_refine_ls_extinction_coef 0.0024(6)
_refine_ls_extinction_expression Fc^*^=kFc[1+0.001xFc^2^\l^3^/sin(2\q)]^-1/4^
_refine_ls_extinction_method 'SHELXL-2014/7 (Sheldrick 2014'
_refine_ls_goodness_of_fit_ref 1.154
_refine_ls_hydrogen_treatment constr
_refine_ls_matrix_type full
_refine_ls_number_parameters 294
_refine_ls_number_reflns 5174
_refine_ls_number_restraints 6
_refine_ls_restrained_S_all 1.154
_refine_ls_R_factor_all 0.2100
_refine_ls_R_factor_gt 0.0818
_refine_ls_shift/su_max 0.002
_refine_ls_shift/su_mean 0.000
_refine_ls_structure_factor_coef Fsqd
_refine_ls_weighting_details 'w=1/[\s^2^(Fo^2^)+(0.0500P)^2^+1.0010P] where P=(Fo^2^+2Fc^2^)/3'
_refine_ls_weighting_scheme calc
_refine_ls_wR_factor_gt 0.1850
_refine_ls_wR_factor_ref 0.2331
_reflns_Friedel_coverage 0.000
_reflns_number_gt 3780
_reflns_number_total 5174
_reflns_threshold_expression 'I > 2\s(I)'
_cod_data_source_file c8ce01558a2.cif
_cod_data_source_block ppda-p-Br-TBACl-2a
_cod_depositor_comments 'Adding full bibliography for 7231714--7231722.cif.'
_cod_database_code 7231716
_shelx_shelxl_version_number 2014/7
_shelx_space_group_comment
;
The symmetry employed for this shelxl refinement is uniquely defined
by the following loop, which should always be used as a source of
symmetry information in preference to the above space-group names.
They are only intended as comments.
;

loop_
_space_group_symop_operation_xyz
'x, y, z'
'-x+1/2, y+1/2, -z+1/2'
'-x, -y, -z'
'x-1/2, -y-1/2, z-1/2'

loop_
_atom_site_label
_atom_site_type_symbol
_atom_site_fract_x
_atom_site_fract_y
_atom_site_fract_z
_atom_site_U_iso_or_equiv
_atom_site_adp_type
_atom_site_occupancy
_atom_site_site_symmetry_order
_atom_site_calc_flag
_atom_site_refinement_flags_posn
_atom_site_refinement_flags_adp
Br1 Br 0.57229(12) 0.31114(9) 0.01055(5) 0.1531(7) Uani 1 1 d . .
Cl1 Cl 0.0513(2) 0.64177(13) 0.27335(9) 0.0921(7) Uani 1 1 d . .
O1 O 0.7794(5) 0.3883(4) 0.3404(2) 0.0912(16) Uani 1 1 d . .
N2 N 0.9242(6) 0.5079(4) 0.3651(3) 0.0807(17) Uani 1 1 d . .
H2N H 0.9586 0.5519 0.3477 0.097 Uiso 1 1 calc R U
C7 C 0.8417(7) 0.4515(6) 0.3240(4) 0.078(2) Uani 1 1 d . .
N3 N 0.3192(6) 0.3638(4) 0.3275(3) 0.0816(18) Uani 1 1 d . .
N1 N 0.8427(5) 0.4768(4) 0.2609(3) 0.0825(18) Uani 1 1 d . .
H1N H 0.8871 0.5242 0.2553 0.099 Uiso 1 1 calc R U
C8 C 0.9595(7) 0.5020(5) 0.4330(4) 0.071(2) Uani 1 1 d . .
C9 C 1.0390(7) 0.5689(5) 0.4669(4) 0.086(2) Uani 1 1 d . .
H9 H 1.0653 0.6161 0.4443 0.103 Uiso 1 1 calc R U
C1 C 0.7864(8) 0.4744(6) 0.1482(4) 0.101(3) Uani 1 1 d . .
H1 H 0.8315 0.5279 0.1483 0.121 Uiso 1 1 calc R U
C6 C 0.7789(7) 0.4331(5) 0.2056(4) 0.076(2) Uani 1 1 d . .
C23 C 0.4463(7) 0.3088(5) 0.3582(4) 0.088(2) Uani 1 1 d . .
H23A H 0.5399 0.3351 0.3512 0.106 Uiso 1 1 calc R U
H23B H 0.4393 0.2539 0.3366 0.106 Uiso 1 1 calc R U
C3 C 0.6589(9) 0.3603(7) 0.0908(4) 0.100(3) Uani 1 1 d . .
C5 C 0.7077(7) 0.3541(6) 0.2036(4) 0.084(2) Uani 1 1 d . .
H5 H 0.7017 0.3255 0.2418 0.101 Uiso 1 1 calc R U
C2 C 0.7276(10) 0.4365(8) 0.0910(5) 0.122(3) Uani 1 1 d . .
H2 H 0.7353 0.4637 0.0525 0.147 Uiso 1 1 calc R U
C20 C 0.2264(9) 0.4263(6) 0.2135(4) 0.127(3) Uani 1 1 d D .
H20A H 0.1278 0.4006 0.2113 0.152 Uiso 1 1 calc R U
H20B H 0.2217 0.4840 0.2298 0.152 Uiso 1 1 calc R U
C10 C 0.9209(7) 0.4327(6) 0.4685(4) 0.090(2) Uani 1 1 d . .
H10 H 0.8674 0.3873 0.4478 0.108 Uiso 1 1 calc R U
C4 C 0.6464(7) 0.3179(6) 0.1469(4) 0.091(2) Uani 1 1 d . .
H4 H 0.5972 0.2656 0.1461 0.110 Uiso 1 1 calc R U
C19 C 0.3414(7) 0.3743(5) 0.2584(3) 0.090(2) Uani 1 1 d . .
H19A H 0.3454 0.3176 0.2401 0.108 Uiso 1 1 calc R U
H19B H 0.4389 0.4004 0.2582 0.108 Uiso 1 1 calc R U
C11 C 0.3206(8) 0.4502(6) 0.3602(4) 0.099(3) Uani 1 1 d . .
H11A H 0.2396 0.4843 0.3376 0.119 Uiso 1 1 calc R U
H11B H 0.2994 0.4414 0.4035 0.119 Uiso 1 1 calc R U
C21 C 0.2699(15) 0.4282(10) 0.1501(4) 0.232(8) Uani 1 1 d D .
H21A H 0.3772 0.4381 0.1548 0.279 Uiso 1 1 calc R U
H21B H 0.2503 0.3724 0.1306 0.279 Uiso 1 1 calc R U
C15 C 0.1686(8) 0.3242(6) 0.3336(4) 0.105(3) Uani 1 1 d . .
H15A H 0.1592 0.3209 0.3787 0.126 Uiso 1 1 calc R U
H15B H 0.0897 0.3616 0.3131 0.126 Uiso 1 1 calc R U
C13 C 0.4519(9) 0.5858(6) 0.3967(4) 0.121(3) Uani 1 1 d . .
H13A H 0.3736 0.6192 0.3713 0.145 Uiso 1 1 calc R U
H13B H 0.4220 0.5761 0.4383 0.145 Uiso 1 1 calc R U
C12 C 0.4644(9) 0.5009(6) 0.3642(4) 0.117(3) Uani 1 1 d . .
H12A H 0.5462 0.4684 0.3880 0.141 Uiso 1 1 calc R U
H12B H 0.4873 0.5103 0.3213 0.141 Uiso 1 1 calc R U
C24 C 0.4522(10) 0.2938(6) 0.4287(4) 0.125(3) Uani 1 1 d D .
H24A H 0.4464 0.3484 0.4500 0.150 Uiso 1 1 calc R U
H24B H 0.3657 0.2602 0.4356 0.150 Uiso 1 1 calc R U
C16 C 0.1447(9) 0.2376(8) 0.3052(5) 0.153(4) Uani 1 1 d D .
H16A H 0.2194 0.1980 0.3261 0.184 Uiso 1 1 calc R U
H16B H 0.1513 0.2390 0.2597 0.184 Uiso 1 1 calc R U
C25 C 0.5879(12) 0.2499(8) 0.4570(7) 0.220(7) Uani 1 1 d D .
H25A H 0.6717 0.2693 0.4370 0.264 Uiso 1 1 calc R U
H25B H 0.6096 0.2631 0.5024 0.264 Uiso 1 1 calc R U
C14 C 0.5955(11) 0.6365(7) 0.4055(5) 0.167(5) Uani 1 1 d . .
H14A H 0.6670 0.6101 0.4380 0.251 Uiso 1 1 calc R U
H14B H 0.5758 0.6937 0.4182 0.251 Uiso 1 1 calc R U
H14C H 0.6353 0.6378 0.3658 0.251 Uiso 1 1 calc R U
C17 C -0.0138(9) 0.2103(8) 0.3159(7) 0.230(8) Uani 1 1 d D .
H17A H -0.0187 0.2088 0.3615 0.276 Uiso 1 1 calc R U
H17B H -0.0870 0.2514 0.2961 0.276 Uiso 1 1 calc R U
C22 C 0.1947(17) 0.4921(9) 0.1069(7) 0.329(11) Uani 1 1 d D .
H22A H 0.0880 0.4850 0.1035 0.493 Uiso 1 1 calc R U
H22B H 0.2242 0.4856 0.0653 0.493 Uiso 1 1 calc R U
H22C H 0.2222 0.5481 0.1233 0.493 Uiso 1 1 calc R U
C18 C -0.0504(18) 0.1213(9) 0.2866(9) 0.330(11) Uani 1 1 d D .
H18A H -0.0703 0.1259 0.2407 0.495 Uiso 1 1 calc R U
H18B H -0.1371 0.0986 0.3020 0.495 Uiso 1 1 calc R U
H18C H 0.0335 0.0839 0.2987 0.495 Uiso 1 1 calc R U
C26 C 0.570(2) 0.1583(9) 0.4486(10) 0.342(13) Uani 1 1 d D .
H26A H 0.5838 0.1309 0.4898 0.512 Uiso 1 1 calc R U
H26B H 0.6436 0.1373 0.4240 0.512 Uiso 1 1 calc R U
H26C H 0.4714 0.1461 0.4264 0.512 Uiso 1 1 calc R U

loop_
_atom_site_aniso_label
_atom_site_aniso_U_11
_atom_site_aniso_U_22
_atom_site_aniso_U_33
_atom_site_aniso_U_23
_atom_site_aniso_U_13
_atom_site_aniso_U_12
Br1 0.1786(10) 0.1736(14) 0.1039(8) -0.0262(8) 0.0117(7) -0.0300(8)
Cl1 0.1086(13) 0.0724(14) 0.0999(14) 0.0116(12) 0.0305(11) -0.0117(11)
O1 0.089(3) 0.094(4) 0.095(4) 0.009(3) 0.028(3) -0.023(3)
N2 0.088(4) 0.081(5) 0.078(4) 0.009(4) 0.029(3) -0.001(4)
C7 0.057(4) 0.080(6) 0.099(7) -0.008(6) 0.020(4) 0.001(4)
N3 0.070(4) 0.081(5) 0.099(5) -0.011(4) 0.030(3) 0.011(3)
N1 0.088(4) 0.085(5) 0.077(4) 0.004(4) 0.021(3) -0.011(3)
C8 0.071(4) 0.064(5) 0.083(5) 0.013(5) 0.031(4) 0.006(4)
C9 0.091(5) 0.068(6) 0.098(7) 0.013(5) 0.013(4) -0.021(4)
C1 0.130(6) 0.091(7) 0.084(6) 0.005(6) 0.026(5) -0.026(5)
C6 0.065(4) 0.081(6) 0.082(6) -0.003(5) 0.016(4) 0.000(4)
C23 0.076(4) 0.081(6) 0.109(7) 0.002(5) 0.020(4) 0.016(4)
C3 0.098(6) 0.121(9) 0.081(6) -0.021(6) 0.013(5) -0.014(6)
C5 0.074(4) 0.099(7) 0.080(6) 0.001(5) 0.019(4) -0.005(5)
C2 0.140(7) 0.147(11) 0.084(7) 0.001(7) 0.028(6) -0.031(7)
C20 0.140(7) 0.126(9) 0.115(7) 0.030(6) 0.024(6) 0.050(6)
C10 0.097(5) 0.091(7) 0.078(6) 0.000(5) 0.001(4) -0.013(5)
C4 0.088(5) 0.090(7) 0.098(7) -0.009(6) 0.019(5) -0.008(4)
C19 0.097(5) 0.092(7) 0.085(6) -0.012(5) 0.032(4) 0.009(5)
C11 0.102(5) 0.099(7) 0.103(6) -0.011(6) 0.036(4) 0.020(5)
C21 0.290(15) 0.32(2) 0.095(9) 0.092(11) 0.050(9) 0.158(14)
C15 0.088(5) 0.082(7) 0.155(8) -0.017(6) 0.053(5) 0.000(5)
C13 0.123(7) 0.102(8) 0.142(8) -0.028(7) 0.030(6) 0.010(6)
C12 0.115(6) 0.102(8) 0.142(8) -0.015(7) 0.045(5) 0.006(6)
C24 0.133(7) 0.127(9) 0.114(8) 0.020(7) 0.013(6) 0.042(6)
C16 0.079(6) 0.176(13) 0.210(12) -0.001(10) 0.035(6) -0.021(7)
C25 0.246(15) 0.206(18) 0.202(14) 0.073(15) 0.019(11) 0.002(15)
C14 0.159(9) 0.148(11) 0.202(12) -0.072(9) 0.052(8) -0.042(8)
C17 0.181(12) 0.144(13) 0.33(2) -0.058(13) -0.079(12) 0.042(10)
C22 0.37(2) 0.47(4) 0.167(15) -0.008(18) 0.096(15) -0.10(2)
C18 0.225(16) 0.43(3) 0.34(2) -0.07(2) 0.038(15) 0.009(19)
C26 0.37(3) 0.25(2) 0.39(3) 0.05(3) 0.02(2) 0.15(2)

loop_
_atom_type_symbol
_atom_type_description
_atom_type_scat_dispersion_real
_atom_type_scat_dispersion_imag
_atom_type_scat_source
C C 0.0033 0.0016 'International Tables Vol C Tables 4.2.6.8 and 6.1.1.4'
H H 0.0000 0.0000 'International Tables Vol C Tables 4.2.6.8 and 6.1.1.4'
N N 0.0061 0.0033 'International Tables Vol C Tables 4.2.6.8 and 6.1.1.4'
O O 0.0106 0.0060 'International Tables Vol C Tables 4.2.6.8 and 6.1.1.4'
Cl Cl 0.1484 0.1585 'International Tables Vol C Tables 4.2.6.8 and 6.1.1.4'
Br Br -0.2901 2.4595 'International Tables Vol C Tables 4.2.6.8 and 6.1.1.4'

loop_
_geom_angle_atom_site_label_1
_geom_angle_atom_site_label_2
_geom_angle_atom_site_label_3
_geom_angle
_geom_angle_site_symmetry_1
C7 N2 C8 127.7(7) .
O1 C7 N2 125.0(8) .
O1 C7 N1 125.2(8) .
N2 C7 N1 109.9(7) .
C23 N3 C19 105.9(5) .
C23 N3 C15 111.3(6) .
C19 N3 C15 112.3(6) .
C23 N3 C11 111.2(6) .
C19 N3 C11 110.5(6) .
C15 N3 C11 105.7(6) .
C7 N1 C6 126.7(7) .
C10 C8 C9 117.2(7) .
C10 C8 N2 123.8(8) .
C9 C8 N2 119.0(7) .
C10 C9 C8 122.4(7) 3_766
C2 C1 C6 120.2(8) .
C1 C6 C5 118.2(8) .
C1 C6 N1 115.7(8) .
C5 C6 N1 126.1(7) .
N3 C23 C24 115.3(6) .
C2 C3 C4 121.6(8) .
C2 C3 Br1 119.0(8) .
C4 C3 Br1 119.4(8) .
C4 C5 C6 121.3(8) .
C3 C2 C1 120.0(9) .
C21 C20 C19 109.2(7) .
C9 C10 C8 120.4(7) 3_766
C5 C4 C3 118.6(8) .
N3 C19 C20 118.6(6) .
C12 C11 N3 116.1(6) .
C22 C21 C20 115.4(10) .
C16 C15 N3 114.5(6) .
C14 C13 C12 113.4(7) .
C13 C12 C11 111.4(7) .
C25 C24 C23 112.5(9) .
C15 C16 C17 105.9(9) .
C26 C25 C24 110.3(11) .
C18 C17 C16 109.7(11) .

loop_
_geom_bond_atom_site_label_1
_geom_bond_atom_site_label_2
_geom_bond_distance
_geom_bond_site_symmetry_2
Br1 C3 1.915(8) .
O1 C7 1.214(8) .
N2 C7 1.373(8) .
N2 C8 1.423(8) .
C7 N1 1.390(9) .
N3 C23 1.498(8) .
N3 C19 1.511(8) .
N3 C15 1.516(8) .
N3 C11 1.517(9) .
N1 C6 1.397(8) .
C8 C10 1.392(9) .
C8 C9 1.401(9) .
C9 C10 1.355(9) 3_766
C1 C2 1.376(10) .
C1 C6 1.383(9) .
C6 C5 1.391(10) .
C23 C24 1.499(10) .
C3 C2 1.344(11) .
C3 C4 1.376(10) .
C5 C4 1.362(9) .
C20 C21 1.4509(10) .
C20 C19 1.526(9) .
C10 C9 1.355(9) 3_766
C11 C12 1.511(9) .
C21 C22 1.4497(10) .
C15 C16 1.485(11) .
C13 C14 1.505(10) .
C13 C12 1.507(10) .
C24 C25 1.4505(10) .
C16 C17 1.5404(10) .
C25 C26 1.4491(10) .
C17 C18 1.5388(10) .
